data_7121980
loop_
_publ_author_name
'Schaab, Jonas'
'Schwab, Miriam'
'Kratzert, Daniel'
'Schwabedissen, Jan'
'Stammler, Hans-Georg'
'Mitzel, Norbert W.'
'Krossing, Ingo'

_publ_section_title
;
 The perfluorinated alcohols c-C<sub>6</sub>F<sub>11</sub>OH,
 c-C<sub>6</sub>F<sub>10</sub>-1,1-(OH)<sub>2</sub> and
 c-C<sub>6</sub>F<sub>10</sub>-1-(CF<sub>3</sub>)OH.
;
_journal_issue 67
_journal_name_full 'Chemical communications (Cambridge, England)'
_journal_page_first 9294
_journal_page_last 9297
_journal_paper_doi 10.1039/c8cc05148h
_journal_volume 54
_journal_year 2018
_chemical_absolute_configuration ad
_chemical_formula_moiety 'C6 H2 F10 O2'
_chemical_formula_sum 'C6 H2 F10 O2'
_chemical_formula_weight 296.08
_space_group_crystal_system orthorhombic
_space_group_IT_number 29
_space_group_name_Hall 'P 2c -2ac'
_space_group_name_H-M_alt 'P c a 21'
_symmetry_space_group_name_Hall 'P 2c -2ac'
_symmetry_space_group_name_H-M 'P c a 21'
_atom_sites_solution_hydrogens geom
_atom_sites_solution_primary dual
_audit_creation_date 2018-04-23
_audit_creation_method
;
Olex2 1.2
(compiled 2018.04.18 svn.r3501 for OlexSys, GUI svn.r5488)
;
_cell_angle_alpha 90
_cell_angle_beta 90
_cell_angle_gamma 90
_cell_formula_units_Z 8
_cell_length_a 10.3768(4)
_cell_length_b 20.2598(6)
_cell_length_c 8.3401(3)
_cell_measurement_reflns_used 7976
_cell_measurement_temperature 100(2)
_cell_measurement_theta_max 27.442
_cell_measurement_theta_min 3.291
_cell_volume 1753.36(11)
_computing_cell_refinement 'SAINT V8.38A (Madison, 2016)'
_computing_data_collection 'Bruker APEX2 software'
_computing_data_reduction 'SAINT V8.38A (Madison, 2016)'
_computing_molecular_graphics 'Olex2 (Dolomanov et al., 2009)'
_computing_publication_material 'Olex2 (Dolomanov et al., 2009)'
_computing_structure_refinement 'ShelXL (Sheldrick, 2015)'
_computing_structure_solution 'ShelXT (Sheldrick, 2015)'
_diffrn_ambient_temperature 100.02
_diffrn_detector 'Bruker APEX2 area detector'
_diffrn_detector_area_resol_mean 7.9
_diffrn_detector_type 'CCD area detector'
_diffrn_measured_fraction_theta_full 0.991
_diffrn_measured_fraction_theta_max 0.991
_diffrn_measurement_device 'fixed-chi two circle goniometer'
_diffrn_measurement_device_type 'Bruker APEX-II CCD'
_diffrn_measurement_method '\w and \f scans'
_diffrn_radiation_monochromator 'mirror optics'
_diffrn_radiation_probe x-ray
_diffrn_radiation_type MoK\a
_diffrn_radiation_wavelength 0.71073
_diffrn_reflns_av_R_equivalents 0.0228
_diffrn_reflns_av_unetI/netI 0.0176
_diffrn_reflns_Laue_measured_fraction_full 0.991
_diffrn_reflns_Laue_measured_fraction_max 0.991
_diffrn_reflns_limit_h_max 13
_diffrn_reflns_limit_h_min -13
_diffrn_reflns_limit_k_max 26
_diffrn_reflns_limit_k_min -26
_diffrn_reflns_limit_l_max 10
_diffrn_reflns_limit_l_min -10
_diffrn_reflns_number 18866
_diffrn_reflns_point_group_measured_fraction_full 0.993
_diffrn_reflns_point_group_measured_fraction_max 0.993
_diffrn_reflns_theta_full 25.242
_diffrn_reflns_theta_max 27.490
_diffrn_reflns_theta_min 2.010
_diffrn_source 'microfocus sealed X-ray tube'
_diffrn_source_current 50
_diffrn_source_type 'Incoatec Mo I\ms'
_diffrn_source_voltage 0.6
_exptl_absorpt_coefficient_mu 0.297
_exptl_absorpt_correction_T_max 0.7456
_exptl_absorpt_correction_T_min 0.7137
_exptl_absorpt_correction_type multi-scan
_exptl_absorpt_process_details
'SADABS-2016/2 (Bruker,2016/2) was used for absorption correction. wR2(int) was 0.0593 before and 0.0373 after correction. The Ratio of minimum to maximum transmission is 0.9572. The \l/2 correction factor is Not present.'
_exptl_crystal_colour colourless
_exptl_crystal_colour_primary colourless
_exptl_crystal_density_diffrn 2.243
_exptl_crystal_description block
_exptl_crystal_F_000 1152
_exptl_crystal_recrystallization_method 'The material was recrystallised from DCM by slow evaporation'
_exptl_crystal_size_max 0.2
_exptl_crystal_size_mid 0.12
_exptl_crystal_size_min 0.12
_refine_diff_density_max 0.454
_refine_diff_density_min -0.236
_refine_diff_density_rms 0.044
_refine_ls_abs_structure_details
;
 Flack x determined using 1651 quotients [(I+)-(I-)]/[(I+)+(I-)]
 (Parsons, Flack and Wagner, Acta Cryst. B69 (2013) 249-259).
;
_refine_ls_abs_structure_Flack 0.0(3)
_refine_ls_extinction_method none
_refine_ls_goodness_of_fit_ref 1.086
_refine_ls_hydrogen_treatment mixed
_refine_ls_matrix_type full
_refine_ls_number_parameters 333
_refine_ls_number_reflns 4001
_refine_ls_number_restraints 7
_refine_ls_restrained_S_all 1.085
_refine_ls_R_factor_all 0.0283
_refine_ls_R_factor_gt 0.0258
_refine_ls_shift/su_max 0.000
_refine_ls_shift/su_mean 0.000
_refine_ls_structure_factor_coef Fsqd
_refine_ls_weighting_details 'w=1/[\s^2^(Fo^2^)+(0.0352P)^2^+0.4431P] where P=(Fo^2^+2Fc^2^)/3'
_refine_ls_weighting_scheme calc
_refine_ls_wR_factor_gt 0.0669
_refine_ls_wR_factor_ref 0.0685
_reflns_Friedel_coverage 0.869
_reflns_Friedel_fraction_full 0.996
_reflns_Friedel_fraction_max 0.995
_reflns_number_gt 3719
_reflns_number_total 4001
_reflns_threshold_expression 'I > 2\s(I)'
_cod_data_source_file c8cc05148h6.cif
_cod_data_source_block mol6
_cod_depositor_comments 'Adding full bibliography for 7121977--7121980.cif.'
_cod_original_cell_volume 1753.35(11)
_cod_database_code 7121980
_shelx_shelxl_version_number 2018/3
_shelx_space_group_comment
;
The symmetry employed for this shelxl refinement is uniquely defined
by the following loop, which should always be used as a source of
symmetry information in preference to the above space-group names.
They are only intended as comments.
;
_shelx_estimated_absorpt_t_max 0.965
_shelx_estimated_absorpt_t_min 0.943
_olex2_refinement_description
;
1. Fixed Uiso
 At 1.5 times of:
  All O(H) groups
2. Restrained distances
 O1-H1 \\sim O2-H2 \\sim O3-H3 \\sim O4-H4
 with sigma of 0.02
3.a Idealised tetrahedral OH refined as rotating group with stretchable bonds:
 O1(H1), O2(H2), O4(H4), O3(H3)
;
_olex2_diffrn_ambient_temperature_device 'Oxford Cryosystems 700'
_olex2_exptl_crystal_mounting_method 'The crystal was mounted on a MITIGEN holder in perfluoroether oil'
_olex2_submission_special_instructions 'No special instructions were received'

loop_
_space_group_symop_operation_xyz
'x, y, z'
'-x, -y, z+1/2'
'x+1/2, -y, z'
'-x+1/2, y, z+1/2'

loop_
_atom_site_label
_atom_site_type_symbol
_atom_site_fract_x
_atom_site_fract_y
_atom_site_fract_z
_atom_site_U_iso_or_equiv
_atom_site_adp_type
_atom_site_occupancy
_atom_site_site_symmetry_order
_atom_site_calc_flag
_atom_site_refinement_flags_posn
F1 F 0.35316(16) 0.44502(7) 0.8132(2) 0.0167(4) Uani 1 1 d .
C1 C 0.3698(2) 0.34695(11) 0.6635(3) 0.0111(5) Uani 1 1 d .
O1 O 0.38726(18) 0.32814(8) 0.5059(2) 0.0130(4) Uani 1 1 d D
H1 H 0.396(3) 0.2893(10) 0.5015(4) 0.020 Uiso 1 1 calc DGR
F2 F 0.32484(16) 0.45181(7) 0.5543(2) 0.0174(3) Uani 1 1 d .
C2 C 0.3947(3) 0.42231(11) 0.6696(3) 0.0125(6) Uani 1 1 d .
O2 O 0.2420(2) 0.33321(7) 0.7083(2) 0.0136(4) Uani 1 1 d D
H2 H 0.2298(9) 0.3460(12) 0.797(3) 0.020 Uiso 1 1 calc DGR
C6 C 0.4638(3) 0.30974(11) 0.7767(3) 0.0124(5) Uani 1 1 d .
F6 F 0.75087(19) 0.41693(7) 0.7220(2) 0.0240(4) Uani 1 1 d .
C5 C 0.6065(3) 0.32866(13) 0.7565(3) 0.0139(5) Uani 1 1 d .
F5 F 0.60793(17) 0.42469(7) 0.9133(2) 0.0200(4) Uani 1 1 d .
O4 O 0.32520(19) 0.20441(9) 0.1292(2) 0.0145(4) Uani 1 1 d D
H4 H 0.316(3) 0.2420(10) 0.149(2) 0.022 Uiso 1 1 calc DGR
F4 F 0.57329(17) 0.43138(8) 0.4970(2) 0.0200(4) Uani 1 1 d .
C4 C 0.6278(3) 0.40377(13) 0.7628(4) 0.0153(6) Uani 1 1 d .
O3 O 0.36610(18) 0.19758(8) 0.4032(2) 0.0127(4) Uani 1 1 d D
H3 H 0.299(2) 0.1830(11) 0.4293(15) 0.019 Uiso 1 1 calc DGR
F3 F 0.54883(16) 0.50724(7) 0.6799(2) 0.0225(4) Uani 1 1 d .
C3 C 0.5374(3) 0.44237(12) 0.6492(4) 0.0146(6) Uani 1 1 d .
F9 F 0.42876(16) 0.32117(7) 0.9297(2) 0.0159(4) Uani 1 1 d .
C9 C 0.4622(3) 0.05769(12) 0.3435(4) 0.0151(6) Uani 1 1 d .
F8 F 0.64842(17) 0.30568(8) 0.61520(19) 0.0187(4) Uani 1 1 d .
C8 C 0.3722(3) 0.09968(12) 0.2370(4) 0.0136(6) Uani 1 1 d .
F7 F 0.67518(17) 0.30031(8) 0.8739(2) 0.0203(4) Uani 1 1 d .
C7 C 0.3972(2) 0.17476(11) 0.2495(3) 0.0107(5) Uani 1 1 d .
F10 F 0.45162(16) 0.24425(6) 0.7484(2) 0.0171(4) Uani 1 1 d .
C10 C 0.6060(3) 0.07492(12) 0.3227(4) 0.0140(6) Uani 1 1 d .
F20 F 0.56016(15) 0.25560(6) 0.2588(2) 0.0174(4) Uani 1 1 d .
F19 F 0.57501(17) 0.18013(8) 0.0731(2) 0.0175(4) Uani 1 1 d .
F18 F 0.61927(16) 0.16893(7) 0.4871(2) 0.0180(4) Uani 1 1 d .
F17 F 0.75555(17) 0.16072(6) 0.2901(2) 0.0200(4) Uani 1 1 d .
F16 F 0.67441(17) 0.04350(7) 0.4345(2) 0.0228(4) Uani 1 1 d .
F15 F 0.64415(17) 0.05383(8) 0.1774(2) 0.0201(4) Uani 1 1 d .
F14 F 0.42911(17) 0.06719(7) 0.4975(2) 0.0195(4) Uani 1 1 d .
F13 F 0.44498(15) -0.00650(7) 0.3077(2) 0.0220(4) Uani 1 1 d .
F12 F 0.24933(18) 0.08821(6) 0.2806(2) 0.0195(3) Uani 1 1 d .
C12 C 0.5420(2) 0.19082(12) 0.2274(3) 0.0116(5) Uani 1 1 d .
F11 F 0.38677(17) 0.08027(8) 0.0836(2) 0.0189(4) Uani 1 1 d .
C11 C 0.6333(3) 0.14990(12) 0.3343(3) 0.0135(6) Uani 1 1 d .

loop_
_atom_site_aniso_label
_atom_site_aniso_U_11
_atom_site_aniso_U_22
_atom_site_aniso_U_33
_atom_site_aniso_U_23
_atom_site_aniso_U_13
_atom_site_aniso_U_12
F1 0.0211(9) 0.0132(7) 0.0159(9) -0.0052(6) 0.0037(7) -0.0004(6)
C1 0.0107(12) 0.0113(10) 0.0113(12) -0.0007(10) 0.0016(10) -0.0019(9)
O1 0.0189(10) 0.0102(7) 0.0100(9) -0.0036(7) -0.0010(8) 0.0007(7)
F2 0.0198(8) 0.0141(7) 0.0183(8) 0.0037(6) -0.0052(8) 0.0020(5)
C2 0.0189(15) 0.0087(10) 0.0098(13) 0.0004(10) -0.0016(12) 0.0006(9)
O2 0.0121(9) 0.0151(7) 0.0137(10) -0.0016(8) 0.0018(8) -0.0032(7)
C6 0.0179(13) 0.0085(11) 0.0108(13) 0.0010(11) -0.0007(11) -0.0007(9)
F6 0.0140(7) 0.0269(7) 0.0311(10) 0.0028(8) -0.0001(8) -0.0080(7)
C5 0.0141(12) 0.0169(11) 0.0106(13) -0.0005(10) 0.0002(12) 0.0008(10)
F5 0.0268(10) 0.0179(8) 0.0153(9) -0.0057(6) -0.0053(8) -0.0027(6)
O4 0.0165(10) 0.0123(8) 0.0148(9) 0.0002(7) -0.0055(8) 0.0030(7)
F4 0.0216(9) 0.0241(8) 0.0144(9) 0.0044(7) 0.0047(7) -0.0035(7)
C4 0.0123(13) 0.0183(12) 0.0151(15) -0.0019(11) 0.0000(11) -0.0040(9)
O3 0.0137(9) 0.0128(8) 0.0115(9) -0.0026(6) 0.0040(7) -0.0011(7)
F3 0.0256(9) 0.0103(7) 0.0315(10) 0.0007(7) -0.0026(8) -0.0061(6)
C3 0.0179(13) 0.0109(11) 0.0150(14) -0.0011(11) 0.0002(11) -0.0033(9)
F9 0.0199(9) 0.0191(8) 0.0089(8) 0.0015(6) 0.0022(7) -0.0008(6)
C9 0.0200(14) 0.0100(12) 0.0154(14) 0.0018(10) 0.0024(12) 0.0006(9)
F8 0.0175(8) 0.0226(8) 0.0161(8) -0.0057(6) 0.0029(7) 0.0022(6)
C8 0.0134(12) 0.0135(11) 0.0140(14) -0.0013(10) 0.0000(11) -0.0008(9)
F7 0.0174(9) 0.0211(8) 0.0223(9) 0.0022(7) -0.0061(7) 0.0044(6)
C7 0.0121(12) 0.0098(10) 0.0102(12) -0.0011(9) -0.0013(11) 0.0010(9)
F10 0.0208(8) 0.0088(6) 0.0217(9) 0.0009(6) -0.0026(7) -0.0008(5)
C10 0.0130(14) 0.0149(12) 0.0142(15) -0.0007(10) 0.0005(12) 0.0036(9)
F20 0.0177(8) 0.0097(7) 0.0247(10) 0.0007(6) 0.0003(7) -0.0026(5)
F19 0.0187(9) 0.0233(8) 0.0107(8) 0.0029(7) 0.0048(7) 0.0021(6)
F18 0.0208(9) 0.0202(7) 0.0130(8) -0.0025(6) -0.0039(7) 0.0003(6)
F17 0.0102(7) 0.0232(7) 0.0264(10) 0.0005(8) 0.0002(7) -0.0011(6)
F16 0.0218(9) 0.0197(8) 0.0270(10) 0.0060(7) -0.0058(8) 0.0062(6)
F15 0.0213(9) 0.0196(7) 0.0194(9) -0.0059(7) 0.0046(8) 0.0048(7)
F14 0.0246(9) 0.0195(7) 0.0145(9) 0.0042(7) 0.0040(8) 0.0000(7)
F13 0.0259(9) 0.0081(7) 0.0321(10) 0.0001(7) 0.0001(8) -0.0014(6)
F12 0.0124(7) 0.0175(6) 0.0287(9) -0.0005(7) 0.0001(8) -0.0036(6)
C12 0.0128(12) 0.0118(11) 0.0101(13) -0.0013(10) 0.0016(11) -0.0007(9)
F11 0.0257(10) 0.0172(7) 0.0139(9) -0.0065(6) -0.0029(7) 0.0009(6)
C11 0.0115(13) 0.0163(12) 0.0126(14) -0.0010(10) -0.0019(10) 0.0011(9)

loop_
_atom_type_symbol
_atom_type_description
_atom_type_scat_dispersion_real
_atom_type_scat_dispersion_imag
_atom_type_scat_source
C C 0.0033 0.0016 'International Tables Vol C Tables 4.2.6.8 and 6.1.1.4'
H H 0.0000 0.0000 'International Tables Vol C Tables 4.2.6.8 and 6.1.1.4'
F F 0.0171 0.0103 'International Tables Vol C Tables 4.2.6.8 and 6.1.1.4'
O O 0.0106 0.0060 'International Tables Vol C Tables 4.2.6.8 and 6.1.1.4'

loop_
_geom_angle_atom_site_label_1
_geom_angle_atom_site_label_2
_geom_angle_atom_site_label_3
_geom_angle
O1 C1 C2 106.3(2)
O1 C1 O2 108.8(2)
O1 C1 C6 111.2(2)
C2 C1 C6 110.7(2)
O2 C1 C2 110.10(19)
O2 C1 C6 109.5(2)
C1 O1 H1 109.5
F1 C2 C1 108.1(2)
F1 C2 C3 108.2(2)
F2 C2 F1 108.09(19)
F2 C2 C1 109.0(2)
F2 C2 C3 108.7(2)
C3 C2 C1 114.5(2)
C1 O2 H2 109.5
C5 C6 C1 114.7(2)
F9 C6 C1 108.9(2)
F9 C6 C5 108.7(2)
F9 C6 F10 108.0(2)
F10 C6 C1 108.2(2)
F10 C6 C5 108.3(2)
C4 C5 C6 112.4(2)
F8 C5 C6 108.8(2)
F8 C5 C4 109.1(2)
F8 C5 F7 108.7(2)
F7 C5 C6 109.0(2)
F7 C5 C4 108.8(2)
C7 O4 H4 109.5
F6 C4 C5 108.9(2)
F6 C4 C3 108.7(2)
C5 C4 C3 113.1(2)
F5 C4 F6 108.6(2)
F5 C4 C5 108.8(2)
F5 C4 C3 108.7(2)
C7 O3 H3 109.5
F4 C3 C2 109.0(2)
F4 C3 C4 109.1(2)
F4 C3 F3 108.5(2)
C4 C3 C2 112.4(2)
F3 C3 C2 108.7(2)
F3 C3 C4 109.0(2)
C10 C9 C8 113.3(2)
F14 C9 C8 108.4(2)
F14 C9 C10 108.8(3)
F14 C9 F13 108.4(2)
F13 C9 C8 108.9(2)
F13 C9 C10 108.8(2)
C9 C8 C7 113.7(2)
F12 C8 C9 108.8(2)
F12 C8 C7 108.1(2)
F12 C8 F11 108.2(2)
F11 C8 C9 108.5(2)
F11 C8 C7 109.4(2)
O4 C7 O3 113.26(19)
O4 C7 C8 106.7(2)
O4 C7 C12 110.2(2)
O3 C7 C8 110.3(2)
O3 C7 C12 105.2(2)
C8 C7 C12 111.20(19)
C9 C10 C11 113.1(2)
F16 C10 C9 109.2(2)
F16 C10 F15 108.8(2)
F16 C10 C11 109.1(2)
F15 C10 C9 108.3(2)
F15 C10 C11 108.3(2)
F20 C12 C7 108.47(19)
F20 C12 C11 108.9(2)
F19 C12 C7 109.0(2)
F19 C12 F20 107.8(2)
F19 C12 C11 108.0(2)
C11 C12 C7 114.5(2)
F18 C11 C10 108.8(2)
F18 C11 C12 109.1(2)
F17 C11 C10 108.5(2)
F17 C11 F18 108.6(2)
F17 C11 C12 109.6(2)
C12 C11 C10 112.2(2)

loop_
_geom_bond_atom_site_label_1
_geom_bond_atom_site_label_2
_geom_bond_distance
F1 C2 1.353(3)
C1 O1 1.380(3)
C1 C2 1.549(3)
C1 O2 1.406(3)
C1 C6 1.552(4)
O1 H1 0.79(2)
F2 C2 1.344(3)
C2 C3 1.546(4)
O2 H2 0.80(2)
C6 C5 1.539(4)
C6 F9 1.347(3)
C6 F10 1.354(3)
F6 C4 1.348(3)
C5 C4 1.539(4)
C5 F8 1.340(3)
C5 F7 1.340(3)
F5 C4 1.341(4)
O4 H4 0.79(2)
O4 C7 1.387(3)
F4 C3 1.342(4)
C4 C3 1.545(4)
O3 H3 0.79(2)
O3 C7 1.401(3)
F3 C3 1.344(3)
C9 C8 1.544(4)
C9 C10 1.542(4)
C9 F14 1.344(3)
C9 F13 1.346(3)
C8 C7 1.547(3)
C8 F12 1.346(3)
C8 F11 1.347(3)
C7 C12 1.548(3)
C10 F16 1.334(3)
C10 F15 1.345(3)
C10 C11 1.548(4)
F20 C12 1.352(3)
F19 C12 1.349(3)
F18 C11 1.339(3)
F17 C11 1.339(3)
C12 C11 1.543(4)

loop_
_geom_torsion_atom_site_label_1
_geom_torsion_atom_site_label_2
_geom_torsion_atom_site_label_3
_geom_torsion_atom_site_label_4
_geom_torsion
F1 C2 C3 F4 -168.58(19)
F1 C2 C3 C4 70.3(3)
F1 C2 C3 F3 -50.4(3)
C1 C2 C3 F4 70.8(3)
C1 C2 C3 C4 -50.4(3)
C1 C2 C3 F3 -171.1(2)
C1 C6 C5 C4 51.1(3)
C1 C6 C5 F8 -69.8(3)
C1 C6 C5 F7 171.8(2)
O1 C1 C2 F1 167.6(2)
O1 C1 C2 F2 50.4(3)
O1 C1 C2 C3 -71.7(3)
O1 C1 C6 C5 68.3(3)
O1 C1 C6 F9 -169.73(19)
O1 C1 C6 F10 -52.7(3)
F2 C2 C3 F4 -51.4(3)
F2 C2 C3 C4 -172.5(2)
F2 C2 C3 F3 66.7(3)
C2 C1 C6 C5 -49.7(3)
C2 C1 C6 F9 72.2(3)
C2 C1 C6 F10 -170.7(2)
O2 C1 C2 F1 49.9(3)
O2 C1 C2 F2 -67.4(3)
O2 C1 C2 C3 170.6(2)
O2 C1 C6 C5 -171.3(2)
O2 C1 C6 F9 -49.4(3)
O2 C1 C6 F10 67.7(3)
C6 C1 C2 F1 -71.4(3)
C6 C1 C2 F2 171.3(2)
C6 C1 C2 C3 49.3(3)
C6 C5 C4 F6 -171.4(2)
C6 C5 C4 F5 70.4(3)
C6 C5 C4 C3 -50.5(3)
F6 C4 C3 C2 171.2(2)
F6 C4 C3 F4 50.1(3)
F6 C4 C3 F3 -68.2(3)
C5 C4 C3 C2 50.2(3)
C5 C4 C3 F4 -70.9(3)
C5 C4 C3 F3 170.8(2)
F5 C4 C3 C2 -70.7(3)
F5 C4 C3 F4 168.2(2)
F5 C4 C3 F3 49.8(3)
O4 C7 C12 F20 69.3(3)
O4 C7 C12 F19 -47.8(3)
O4 C7 C12 C11 -168.9(2)
O3 C7 C12 F20 -53.2(2)
O3 C7 C12 F19 -170.25(18)
O3 C7 C12 C11 68.7(2)
F9 C6 C5 C4 -71.0(3)
F9 C6 C5 F8 168.11(18)
F9 C6 C5 F7 49.7(2)
C9 C8 C7 O4 170.3(2)
C9 C8 C7 O3 -66.3(3)
C9 C8 C7 C12 50.0(3)
C9 C10 C11 F18 71.7(3)
C9 C10 C11 F17 -170.4(2)
C9 C10 C11 C12 -49.2(3)
F8 C5 C4 F6 -50.7(3)
F8 C5 C4 F5 -168.9(2)
F8 C5 C4 C3 70.2(3)
C8 C9 C10 F16 171.1(2)
C8 C9 C10 F15 -70.6(3)
C8 C9 C10 C11 49.5(3)
C8 C7 C12 F20 -172.6(2)
C8 C7 C12 F19 70.3(3)
C8 C7 C12 C11 -50.8(3)
F7 C5 C4 F6 67.8(3)
F7 C5 C4 F5 -50.4(3)
F7 C5 C4 C3 -171.3(2)
C7 C12 C11 C10 50.7(3)
C7 C12 C11 F18 -70.0(3)
C7 C12 C11 F17 171.3(2)
F10 C6 C5 C4 171.9(2)
F10 C6 C5 F8 51.1(3)
F10 C6 C5 F7 -67.3(3)
C10 C9 C8 C7 -50.4(3)
C10 C9 C8 F12 -170.9(2)
C10 C9 C8 F11 71.6(3)
F20 C12 C11 C10 172.3(2)
F20 C12 C11 F18 51.6(3)
F20 C12 C11 F17 -67.1(3)
F19 C12 C11 C10 -70.9(3)
F19 C12 C11 F18 168.4(2)
F19 C12 C11 F17 49.6(3)
F16 C10 C11 F18 -50.0(3)
F16 C10 C11 F17 67.9(3)
F16 C10 C11 C12 -170.9(2)
F15 C10 C11 F18 -168.2(2)
F15 C10 C11 F17 -50.3(3)
F15 C10 C11 C12 70.9(3)
F14 C9 C8 C7 70.6(3)
F14 C9 C8 F12 -50.0(3)
F14 C9 C8 F11 -167.5(2)
F14 C9 C10 F16 50.4(3)
F14 C9 C10 F15 168.69(19)
F14 C9 C10 C11 -71.2(3)
F13 C9 C8 C7 -171.6(2)
F13 C9 C8 F12 67.8(3)
F13 C9 C8 F11 -49.7(3)
F13 C9 C10 F16 -67.6(3)
F13 C9 C10 F15 50.7(3)
F13 C9 C10 C11 170.8(2)
F12 C8 C7 O4 -68.8(3)
F12 C8 C7 O3 54.6(3)
F12 C8 C7 C12 171.0(2)
F11 C8 C7 O4 48.8(3)
F11 C8 C7 O3 172.2(2)
F11 C8 C7 C12 -71.4(3)
